data_4084793
loop_
_publ_author_name
'Xu, Songchen'
'Manna, Kuntal'
'Ellern, Arkady'
'Sadow, Aaron D.'

_publ_section_title
;
 Mixed N-Heterocyclic Carbene--Bis(oxazolinyl)borato Rhodium and Iridium
 Complexes in Photochemical and Thermal Oxidative Addition Reactions
;
_journal_issue 23
_journal_name_full Organometallics
_journal_page_first 6840
_journal_paper_doi 10.1021/om500891h
_journal_volume 33
_journal_year 2014
_chemical_formula_sum 'C34 H43 B N4 O5 Rh'
_chemical_formula_weight 701.44
_chemical_name_systematic
; 
 ? 
;
_space_group_crystal_system triclinic
_space_group_IT_number 2
_space_group_name_Hall '-P 1'
_space_group_name_H-M_alt 'P -1'
_symmetry_space_group_name_Hall '-P 1'
_symmetry_space_group_name_H-M 'P -1'
_atom_sites_solution_hydrogens geom
_audit_creation_method SHELXL-2013
_cell_angle_alpha 103.921(3)
_cell_angle_beta 103.187(3)
_cell_angle_gamma 97.601(3)
_cell_formula_units_Z 2
_cell_length_a 10.336(2)
_cell_length_b 12.366(3)
_cell_length_c 14.806(3)
_cell_measurement_reflns_used 7829
_cell_measurement_temperature 173(2)
_cell_measurement_theta_max 27.92
_cell_measurement_theta_min 2.57
_cell_volume 1753.0(7)
_computing_cell_refinement 'SAINT V7.66A (Bruker AXS, 2013)'
_computing_data_collection 'APEX2 Suite (Bruker AXS, 2013)'
_computing_data_reduction 'SAINT V7.66A (Bruker AXS, 2013)'
_computing_molecular_graphics 'XSHELL (Bruker AXS, 2007)'
_computing_publication_material 'APEX2 Suite (Bruker AXS, 2013)'
_computing_structure_refinement 'SHELXL-2013 (Sheldrick, 2013)'
_computing_structure_solution 'SHELXS-2013 (Sheldrick, 2013)'
_diffrn_ambient_temperature 173(2)
_diffrn_measured_fraction_theta_full 1.000
_diffrn_measured_fraction_theta_max 0.996
_diffrn_measurement_device_type 'Bruker APEX-II CCD'
_diffrn_measurement_method '\f and \w scans'
_diffrn_radiation_type MoK\a
_diffrn_radiation_wavelength 0.71073
_diffrn_reflns_av_R_equivalents 0.0555
_diffrn_reflns_av_unetI/netI 0.0624
_diffrn_reflns_Laue_measured_fraction_full 1.000
_diffrn_reflns_Laue_measured_fraction_max 0.996
_diffrn_reflns_limit_h_max 13
_diffrn_reflns_limit_h_min -13
_diffrn_reflns_limit_k_max 16
_diffrn_reflns_limit_k_min -16
_diffrn_reflns_limit_l_max 20
_diffrn_reflns_limit_l_min -20
_diffrn_reflns_number 24685
_diffrn_reflns_point_group_measured_fraction_full 1.000
_diffrn_reflns_point_group_measured_fraction_max 0.996
_diffrn_reflns_theta_full 25.000
_diffrn_reflns_theta_max 28.700
_diffrn_reflns_theta_min 1.472
_exptl_absorpt_coefficient_mu 0.531
_exptl_absorpt_correction_T_max 0.75
_exptl_absorpt_correction_T_min 0.47
_exptl_absorpt_correction_type multi-scan
_exptl_absorpt_process_details 'BRUKER SADABS'
_exptl_crystal_colour yellow
_exptl_crystal_density_diffrn 1.329
_exptl_crystal_description plate
_exptl_crystal_F_000 730
_exptl_crystal_size_max 0.230
_exptl_crystal_size_mid 0.200
_exptl_crystal_size_min 0.090
_refine_diff_density_max 1.457
_refine_diff_density_min -2.069
_refine_diff_density_rms 0.116
_refine_ls_extinction_method none
_refine_ls_goodness_of_fit_ref 1.054
_refine_ls_hydrogen_treatment constr
_refine_ls_matrix_type full
_refine_ls_number_parameters 413
_refine_ls_number_reflns 9004
_refine_ls_number_restraints 128
_refine_ls_restrained_S_all 1.050
_refine_ls_R_factor_all 0.0642
_refine_ls_R_factor_gt 0.0500
_refine_ls_shift/su_max 0.002
_refine_ls_shift/su_mean 0.000
_refine_ls_structure_factor_coef Fsqd
_refine_ls_weighting_details 'w=1/[\s^2^(Fo^2^)+(0.0736P)^2^+0.8839P] where P=(Fo^2^+2Fc^2^)/3'
_refine_ls_weighting_scheme calc
_refine_ls_wR_factor_gt 0.1266
_refine_ls_wR_factor_ref 0.1369
_reflns_Friedel_coverage 0.000
_reflns_number_gt 7396
_reflns_number_total 9004
_reflns_threshold_expression 'I > 2\s(I)'
_cod_data_source_file om500891h_si_002.cif
_cod_data_source_block 5ImMesRhCO2
_cod_depositor_comments 'Adding full bibliography for 4084789--4084803.cif.'
_cod_original_cell_volume 1752.9(6)
_cod_database_code 4084793
_shelx_space_group_comment
; 
The symmetry employed for this shelxl refinement is uniquely defined 
by the following loop, which should always be used as a source of 
symmetry information in preference to the above space-group names. 
They are only intended as comments. 
;
_shelx_estimated_absorpt_t_min 0.888
_shelx_estimated_absorpt_t_max 0.954
_shelxl_version_number 2013-4

loop_
_space_group_symop_operation_xyz
'x, y, z'
'-x, -y, -z'

loop_
_atom_site_label
_atom_site_type_symbol
_atom_site_fract_x
_atom_site_fract_y
_atom_site_fract_z
_atom_site_U_iso_or_equiv
_atom_site_adp_type
_atom_site_occupancy
_atom_site_site_symmetry_order
_atom_site_calc_flag
_atom_site_refinement_flags_posn
_atom_site_refinement_flags_adp
Rh1 Rh 0.55258(2) 0.76577(2) 0.75317(2) 0.02315(9) Uani 1 1 d . U
B1 B 0.2825(3) 0.7912(3) 0.5831(2) 0.0230(6) Uani 1 1 d . U
C1 C 0.7750(4) 0.8071(4) 0.6059(3) 0.0505(10) Uani 1 1 d . U
H1A H 0.8182 0.8144 0.6738 0.076 Uiso 1 1 calc R U
H1B H 0.8425 0.8370 0.5764 0.076 Uiso 1 1 calc R U
H1C H 0.7375 0.7268 0.5714 0.076 Uiso 1 1 calc R U
C2 C 0.6627(3) 0.8734(3) 0.5996(2) 0.0325(7) Uani 1 1 d . U
C3 C 0.7098(4) 0.9971(3) 0.6603(3) 0.0504(10) Uani 1 1 d . U
H3A H 0.6321 1.0352 0.6560 0.076 Uiso 1 1 calc R U
H3B H 0.7780 1.0355 0.6360 0.076 Uiso 1 1 calc R U
H3C H 0.7494 1.0002 0.7278 0.076 Uiso 1 1 calc R U
C4 C 0.5917(3) 0.8674(3) 0.4954(2) 0.0358(7) Uani 1 1 d . U
H4A H 0.6240 0.9376 0.4794 0.043 Uiso 1 1 calc R U
H4B H 0.6080 0.8013 0.4494 0.043 Uiso 1 1 calc R U
C5 C 0.4337(3) 0.8202(2) 0.5694(2) 0.0233(6) Uani 1 1 d . U
C6 C 0.1297(5) 1.0277(4) 0.8280(4) 0.0653(13) Uani 1 1 d . U
H6A H 0.0685 1.0239 0.7656 0.098 Uiso 1 1 calc R U
H6B H 0.1453 1.1043 0.8718 0.098 Uiso 1 1 calc R U
H6C H 0.0888 0.9723 0.8560 0.098 Uiso 1 1 calc R U
C7 C 0.2635(4) 1.0009(3) 0.8134(2) 0.0361(7) Uani 1 1 d . U
C8 C 0.3628(5) 1.0060(4) 0.9080(3) 0.0635(13) Uani 1 1 d . U
H8A H 0.3203 0.9571 0.9406 0.095 Uiso 1 1 calc R U
H8B H 0.3885 1.0845 0.9495 0.095 Uiso 1 1 calc R U
H8C H 0.4439 0.9798 0.8949 0.095 Uiso 1 1 calc R U
C9 C 0.3261(4) 1.0754(3) 0.7595(3) 0.0418(8) Uani 1 1 d . U
H9A H 0.2727 1.1343 0.7493 0.050 Uiso 1 1 calc R U
H9B H 0.4204 1.1132 0.7963 0.050 Uiso 1 1 calc R U
C10 C 0.2774(3) 0.8919(2) 0.6739(2) 0.0234(6) Uani 1 1 d . U
C11 C 0.1623(3) 0.5887(3) 0.5788(2) 0.0334(7) Uani 1 1 d . U
H11 H 0.0793 0.5851 0.5334 0.040 Uiso 1 1 calc R U
C12 C 0.1937(3) 0.5077(3) 0.6218(2) 0.0352(7) Uani 1 1 d . U
H12 H 0.1375 0.4363 0.6124 0.042 Uiso 1 1 calc R U
C13 C 0.3997(3) 0.4816(2) 0.7318(2) 0.0246(6) Uani 1 1 d . U
C14 C 0.3741(3) 0.4638(2) 0.8163(2) 0.0260(6) Uani 1 1 d . U
C15 C 0.2685(4) 0.5152(3) 0.8577(2) 0.0373(7) Uani 1 1 d . U
H15A H 0.2777 0.5949 0.8570 0.056 Uiso 1 1 calc R U
H15B H 0.2812 0.5110 0.9243 0.056 Uiso 1 1 calc R U
H15C H 0.1779 0.4732 0.8186 0.056 Uiso 1 1 calc R U
C16 C 0.4526(3) 0.3995(3) 0.8627(2) 0.0293(6) Uani 1 1 d . U
H16 H 0.4382 0.3874 0.9209 0.035 Uiso 1 1 calc R U
C17 C 0.5512(3) 0.3527(3) 0.8260(2) 0.0305(6) Uani 1 1 d . U
C18 C 0.6407(4) 0.2885(3) 0.8798(3) 0.0424(8) Uani 1 1 d . U
H18A H 0.6538 0.2222 0.8336 0.064 Uiso 1 1 calc R U
H18B H 0.5975 0.2633 0.9257 0.064 Uiso 1 1 calc R U
H18C H 0.7288 0.3383 0.9149 0.064 Uiso 1 1 calc R U
C19 C 0.5690(4) 0.3684(3) 0.7402(2) 0.0319(7) Uani 1 1 d . U
H19 H 0.6333 0.3335 0.7131 0.038 Uiso 1 1 calc R U
C20 C 0.4958(3) 0.4336(2) 0.6924(2) 0.0285(6) Uani 1 1 d . U
C21 C 0.5215(4) 0.4539(3) 0.6011(2) 0.0408(8) Uani 1 1 d . U
H21A H 0.5871 0.5252 0.6173 0.061 Uiso 1 1 calc R U
H21B H 0.4363 0.4589 0.5582 0.061 Uiso 1 1 calc R U
H21C H 0.5578 0.3909 0.5685 0.061 Uiso 1 1 calc R U
C22 C 0.3721(3) 0.6547(2) 0.6769(2) 0.0215(5) Uani 1 1 d . U
C23 C 0.7157(4) 0.8675(3) 0.8299(2) 0.0363(7) Uani 1 1 d . U
C24 C 0.5516(4) 0.7194(3) 0.8618(2) 0.0336(7) Uani 1 1 d . U
C25 C 0.1653(3) 0.7801(2) 0.4866(2) 0.0229(5) Uani 1 1 d . U
C26 C 0.1596(3) 0.7035(3) 0.3986(2) 0.0308(6) Uani 1 1 d . U
H26 H 0.2258 0.6572 0.3965 0.037 Uiso 1 1 calc R U
C27 C 0.0605(4) 0.6928(3) 0.3141(2) 0.0341(7) Uani 1 1 d . U
H27 H 0.0607 0.6411 0.2551 0.041 Uiso 1 1 calc R U
C28 C -0.0377(4) 0.7575(3) 0.3162(2) 0.0358(7) Uani 1 1 d . U
H28 H -0.1063 0.7500 0.2589 0.043 Uiso 1 1 calc R U
C29 C -0.0366(4) 0.8332(3) 0.4016(3) 0.0378(8) Uani 1 1 d . U
H29 H -0.1044 0.8780 0.4032 0.045 Uiso 1 1 calc R U
C30 C 0.0644(3) 0.8441(3) 0.4856(2) 0.0308(6) Uani 1 1 d . U
H30 H 0.0642 0.8969 0.5439 0.037 Uiso 1 1 calc R U
C31 C 1.0559(8) 0.7343(7) 0.8764(12) 0.162(5) Uani 1 1 d . U
H31A H 1.1438 0.7126 0.8729 0.195 Uiso 1 1 calc R U
H31B H 1.0533 0.8055 0.8572 0.195 Uiso 1 1 calc R U
C32 C 1.0460(11) 0.7545(8) 0.9766(10) 0.176(5) Uani 1 1 d . U
H32A H 1.1309 0.7451 1.0184 0.211 Uiso 1 1 calc R U
H32B H 1.0339 0.8334 1.0009 0.211 Uiso 1 1 calc R U
C33 C 0.9338(15) 0.6763(11) 0.9807(11) 0.187(5) Uani 1 1 d . U
H33A H 0.8724 0.7188 1.0107 0.224 Uiso 1 1 calc R U
H33B H 0.9672 0.6274 1.0213 0.224 Uiso 1 1 calc R U
C34 C 0.8550(8) 0.6012(7) 0.8777(14) 0.203(6) Uani 1 1 d . U
H34A H 0.7611 0.6144 0.8615 0.244 Uiso 1 1 calc R U
H34B H 0.8510 0.5198 0.8742 0.244 Uiso 1 1 calc R U
N1 N 0.5464(3) 0.8198(2) 0.62943(17) 0.0236(5) Uani 1 1 d . U
N2 N 0.2404(3) 0.8849(2) 0.74763(18) 0.0311(6) Uani 1 1 d . U
N3 N 0.2723(2) 0.67766(19) 0.61244(17) 0.0228(5) Uani 1 1 d . U
N4 N 0.3230(3) 0.5482(2) 0.68199(18) 0.0255(5) Uani 1 1 d . U
O1 O 0.4489(2) 0.85522(19) 0.49255(15) 0.0308(5) Uani 1 1 d . U
O2 O 0.3233(3) 1.00004(18) 0.66955(18) 0.0395(6) Uani 1 1 d . U
O3 O 0.8102(3) 0.9255(3) 0.8835(2) 0.0608(9) Uani 1 1 d . U
O4 O 0.5545(3) 0.6994(2) 0.93268(18) 0.0589(9) Uani 1 1 d . U
O5 O 0.9349(13) 0.6357(8) 0.8020(6) 0.225(4) Uani 1 1 d . U

loop_
_atom_site_aniso_label
_atom_site_aniso_U_11
_atom_site_aniso_U_22
_atom_site_aniso_U_33
_atom_site_aniso_U_23
_atom_site_aniso_U_13
_atom_site_aniso_U_12
Rh1 0.03277(14) 0.01741(12) 0.02093(12) 0.00635(8) 0.01006(9) 0.00395(9)
B1 0.0318(16) 0.0150(13) 0.0250(15) 0.0071(11) 0.0105(12) 0.0066(12)
C1 0.039(2) 0.075(3) 0.054(2) 0.032(2) 0.0251(18) 0.0204(19)
C2 0.0338(16) 0.0346(17) 0.0338(16) 0.0158(13) 0.0146(13) 0.0012(13)
C3 0.061(2) 0.040(2) 0.044(2) 0.0210(17) 0.0058(18) -0.0134(18)
C4 0.0421(18) 0.0391(18) 0.0354(17) 0.0190(14) 0.0209(14) 0.0054(15)
C5 0.0387(15) 0.0126(11) 0.0238(13) 0.0072(10) 0.0154(12) 0.0073(11)
C6 0.078(3) 0.053(3) 0.083(3) 0.020(2) 0.044(3) 0.035(2)
C7 0.053(2) 0.0270(15) 0.0257(15) -0.0003(12) 0.0093(14) 0.0158(15)
C8 0.096(4) 0.055(3) 0.0282(19) 0.0030(17) -0.001(2) 0.022(3)
C9 0.058(2) 0.0209(15) 0.0397(18) 0.0007(13) 0.0082(16) 0.0068(15)
C10 0.0306(14) 0.0161(12) 0.0256(13) 0.0084(10) 0.0083(11) 0.0061(11)
C11 0.0372(17) 0.0229(14) 0.0365(17) 0.0126(13) 0.0018(14) -0.0002(13)
C12 0.0398(18) 0.0214(14) 0.0399(18) 0.0132(13) 0.0037(14) -0.0058(13)
C13 0.0385(16) 0.0126(11) 0.0228(13) 0.0059(10) 0.0094(12) 0.0020(11)
C14 0.0396(16) 0.0153(12) 0.0243(14) 0.0049(10) 0.0131(12) 0.0033(11)
C15 0.051(2) 0.0327(17) 0.0343(17) 0.0102(14) 0.0214(15) 0.0103(15)
C16 0.0469(18) 0.0215(14) 0.0227(14) 0.0104(11) 0.0123(13) 0.0046(13)
C17 0.0448(18) 0.0195(13) 0.0276(15) 0.0094(11) 0.0082(13) 0.0053(13)
C18 0.058(2) 0.0306(17) 0.0398(19) 0.0152(15) 0.0073(17) 0.0140(16)
C19 0.0459(18) 0.0234(14) 0.0330(16) 0.0093(12) 0.0177(14) 0.0147(13)
C20 0.0467(18) 0.0211(14) 0.0232(14) 0.0077(11) 0.0170(13) 0.0096(13)
C21 0.068(2) 0.0397(19) 0.0318(17) 0.0171(15) 0.0302(17) 0.0253(18)
C22 0.0326(14) 0.0146(12) 0.0214(13) 0.0060(10) 0.0129(11) 0.0072(10)
C23 0.0405(18) 0.0398(18) 0.0324(16) 0.0178(14) 0.0131(14) 0.0011(15)
C24 0.0437(18) 0.0237(15) 0.0275(15) 0.0063(12) 0.0055(13) -0.0051(13)
C25 0.0298(14) 0.0180(12) 0.0248(13) 0.0082(10) 0.0120(11) 0.0057(11)
C26 0.0344(16) 0.0304(16) 0.0311(15) 0.0079(13) 0.0127(13) 0.0130(13)
C27 0.0453(19) 0.0300(16) 0.0264(15) 0.0041(13) 0.0111(13) 0.0098(14)
C28 0.0454(19) 0.0295(16) 0.0303(16) 0.0103(13) 0.0031(14) 0.0085(14)
C29 0.0430(19) 0.0321(17) 0.0395(18) 0.0102(14) 0.0074(15) 0.0182(15)
C30 0.0405(17) 0.0237(14) 0.0290(15) 0.0039(12) 0.0120(13) 0.0112(13)
C31 0.083(5) 0.087(5) 0.404(15) 0.152(8) 0.121(8) 0.060(4)
C32 0.113(7) 0.074(5) 0.266(11) 0.011(7) -0.074(7) 0.046(4)
C33 0.235(13) 0.167(9) 0.290(12) 0.162(9) 0.158(10) 0.152(8)
C34 0.061(4) 0.052(4) 0.483(18) 0.096(8) 0.033(8) -0.005(3)
N1 0.0305(12) 0.0198(11) 0.0260(12) 0.0092(9) 0.0147(10) 0.0060(9)
N2 0.0497(16) 0.0213(12) 0.0231(12) 0.0036(10) 0.0138(11) 0.0073(11)
N3 0.0323(12) 0.0143(10) 0.0237(11) 0.0063(9) 0.0103(10) 0.0039(9)
N4 0.0371(13) 0.0145(10) 0.0273(12) 0.0084(9) 0.0115(10) 0.0039(10)
O1 0.0366(12) 0.0327(12) 0.0303(11) 0.0183(9) 0.0134(9) 0.0057(9)
O2 0.0656(16) 0.0154(10) 0.0459(14) 0.0081(9) 0.0323(13) 0.0079(10)
O3 0.0515(17) 0.067(2) 0.0466(16) 0.0149(15) -0.0009(14) -0.0217(15)
O4 0.094(2) 0.0464(16) 0.0254(13) 0.0145(12) 0.0080(14) -0.0187(16)
O5 0.297(11) 0.155(7) 0.233(7) 0.046(6) 0.026(7) 0.169(7)

loop_
_atom_type_symbol
_atom_type_description
_atom_type_scat_dispersion_real
_atom_type_scat_dispersion_imag
_atom_type_scat_source
C C 0.0033 0.0016 'International Tables Vol C Tables 4.2.6.8 and 6.1.1.4'
H H 0.0000 0.0000 'International Tables Vol C Tables 4.2.6.8 and 6.1.1.4'
B B 0.0013 0.0007 'International Tables Vol C Tables 4.2.6.8 and 6.1.1.4'
N N 0.0061 0.0033 'International Tables Vol C Tables 4.2.6.8 and 6.1.1.4'
O O 0.0106 0.0060 'International Tables Vol C Tables 4.2.6.8 and 6.1.1.4'
Rh Rh -1.1178 0.9187 'International Tables Vol C Tables 4.2.6.8 and 6.1.1.4'

loop_
_geom_angle_atom_site_label_1
_geom_angle_atom_site_label_2
_geom_angle_atom_site_label_3
_geom_angle
C24 Rh1 C23 85.52(14)
C24 Rh1 C22 91.43(13)
C23 Rh1 C22 176.70(12)
C24 Rh1 N1 177.83(13)
C23 Rh1 N1 95.71(12)
C22 Rh1 N1 87.29(10)
N3 B1 C25 111.1(2)
N3 B1 C10 108.2(2)
C25 B1 C10 112.7(2)
N3 B1 C5 106.6(2)
C25 B1 C5 112.3(2)
C10 B1 C5 105.5(2)
C2 C1 H1A 109.5
C2 C1 H1B 109.5
H1A C1 H1B 109.5
C2 C1 H1C 109.5
H1A C1 H1C 109.5
H1B C1 H1C 109.5
N1 C2 C1 111.6(3)
N1 C2 C3 108.8(3)
C1 C2 C3 112.9(3)
N1 C2 C4 100.4(2)
C1 C2 C4 112.5(3)
C3 C2 C4 110.0(3)
C2 C3 H3A 109.5
C2 C3 H3B 109.5
H3A C3 H3B 109.5
C2 C3 H3C 109.5
H3A C3 H3C 109.5
H3B C3 H3C 109.5
O1 C4 C2 104.3(2)
O1 C4 H4A 110.9
C2 C4 H4A 110.9
O1 C4 H4B 110.9
C2 C4 H4B 110.9
H4A C4 H4B 108.9
N1 C5 O1 114.4(3)
N1 C5 B1 126.2(2)
O1 C5 B1 119.3(3)
C7 C6 H6A 109.5
C7 C6 H6B 109.5
H6A C6 H6B 109.5
C7 C6 H6C 109.5
H6A C6 H6C 109.5
H6B C6 H6C 109.5
N2 C7 C6 109.6(3)
N2 C7 C8 108.2(3)
C6 C7 C8 111.8(4)
N2 C7 C9 102.9(3)
C6 C7 C9 112.6(3)
C8 C7 C9 111.3(4)
C7 C8 H8A 109.5
C7 C8 H8B 109.5
H8A C8 H8B 109.5
C7 C8 H8C 109.5
H8A C8 H8C 109.5
H8B C8 H8C 109.5
O2 C9 C7 105.4(3)
O2 C9 H9A 110.7
C7 C9 H9A 110.7
O2 C9 H9B 110.7
C7 C9 H9B 110.7
H9A C9 H9B 108.8
N2 C10 O2 116.4(3)
N2 C10 B1 129.0(3)
O2 C10 B1 114.5(2)
C12 C11 N3 107.7(3)
C12 C11 H11 126.2
N3 C11 H11 126.2
C11 C12 N4 106.7(3)
C11 C12 H12 126.7
N4 C12 H12 126.7
C20 C13 C14 121.9(3)
C20 C13 N4 118.3(3)
C14 C13 N4 119.8(3)
C16 C14 C13 117.6(3)
C16 C14 C15 121.0(3)
C13 C14 C15 121.3(3)
C14 C15 H15A 109.5
C14 C15 H15B 109.5
H15A C15 H15B 109.5
C14 C15 H15C 109.5
H15A C15 H15C 109.5
H15B C15 H15C 109.5
C17 C16 C14 121.7(3)
C17 C16 H16 119.2
C14 C16 H16 119.2
C19 C17 C16 118.7(3)
C19 C17 C18 120.1(3)
C16 C17 C18 121.2(3)
C17 C18 H18A 109.5
C17 C18 H18B 109.5
H18A C18 H18B 109.5
C17 C18 H18C 109.5
H18A C18 H18C 109.5
H18B C18 H18C 109.5
C17 C19 C20 121.8(3)
C17 C19 H19 119.1
C20 C19 H19 119.1
C19 C20 C13 118.3(3)
C19 C20 C21 120.9(3)
C13 C20 C21 120.9(3)
C20 C21 H21A 109.5
C20 C21 H21B 109.5
H21A C21 H21B 109.5
C20 C21 H21C 109.5
H21A C21 H21C 109.5
H21B C21 H21C 109.5
N3 C22 N4 105.1(2)
N3 C22 Rh1 124.76(19)
N4 C22 Rh1 130.0(2)
O3 C23 Rh1 173.1(3)
O4 C24 Rh1 174.7(3)
C30 C25 C26 116.2(3)
C30 C25 B1 122.7(3)
C26 C25 B1 121.1(3)
C27 C26 C25 122.3(3)
C27 C26 H26 118.8
C25 C26 H26 118.8
C28 C27 C26 119.6(3)
C28 C27 H27 120.2
C26 C27 H27 120.2
C27 C28 C29 119.9(3)
C27 C28 H28 120.0
C29 C28 H28 120.0
C28 C29 C30 119.8(3)
C28 C29 H29 120.1
C30 C29 H29 120.1
C25 C30 C29 122.0(3)
C25 C30 H30 119.0
C29 C30 H30 119.0
C32 C31 O5 112.0(7)
C32 C31 H31A 109.2
O5 C31 H31A 109.2
C32 C31 H31B 109.2
O5 C31 H31B 109.2
H31A C31 H31B 107.9
C33 C32 C31 110.2(9)
C33 C32 H32A 109.6
C31 C32 H32A 109.6
C33 C32 H32B 109.6
C31 C32 H32B 109.6
H32A C32 H32B 108.1
C32 C33 C34 110.3(10)
C32 C33 H33A 109.6
C34 C33 H33A 109.6
C32 C33 H33B 109.6
C34 C33 H33B 109.6
H33A C33 H33B 108.1
C33 C34 O5 107.7(7)
C33 C34 H34A 110.2
O5 C34 H34A 110.2
C33 C34 H34B 110.2
O5 C34 H34B 110.2
H34A C34 H34B 108.5
C5 N1 C2 109.1(2)
C5 N1 Rh1 122.56(19)
C2 N1 Rh1 128.12(19)
C10 N2 C7 108.6(3)
C22 N3 C11 110.3(2)
C22 N3 B1 123.6(2)
C11 N3 B1 126.1(2)
C22 N4 C12 110.2(2)
C22 N4 C13 125.5(3)
C12 N4 C13 123.9(2)
C5 O1 C4 107.3(2)
C10 O2 C9 106.4(2)
C31 O5 C34 99.7(7)

loop_
_geom_bond_atom_site_label_1
_geom_bond_atom_site_label_2
_geom_bond_distance
Rh1 C24 1.835(3)
Rh1 C23 1.896(4)
Rh1 C22 2.063(3)
Rh1 N1 2.087(2)
B1 N3 1.564(4)
B1 C25 1.613(4)
B1 C10 1.614(4)
B1 C5 1.626(4)
C1 C2 1.505(5)
C1 H1A 0.9800
C1 H1B 0.9800
C1 H1C 0.9800
C2 N1 1.500(4)
C2 C3 1.526(5)
C2 C4 1.529(5)
C3 H3A 0.9800
C3 H3B 0.9800
C3 H3C 0.9800
C4 O1 1.454(4)
C4 H4A 0.9900
C4 H4B 0.9900
C5 N1 1.296(4)
C5 O1 1.344(3)
C6 C7 1.513(6)
C6 H6A 0.9800
C6 H6B 0.9800
C6 H6C 0.9800
C7 N2 1.481(4)
C7 C8 1.518(5)
C7 C9 1.529(5)
C8 H8A 0.9800
C8 H8B 0.9800
C8 H8C 0.9800
C9 O2 1.421(4)
C9 H9A 0.9900
C9 H9B 0.9900
C10 N2 1.253(4)
C10 O2 1.380(3)
C11 C12 1.346(4)
C11 N3 1.378(4)
C11 H11 0.9500
C12 N4 1.377(4)
C12 H12 0.9500
C13 C20 1.390(4)
C13 C14 1.397(4)
C13 N4 1.432(4)
C14 C16 1.393(4)
C14 C15 1.508(5)
C15 H15A 0.9800
C15 H15B 0.9800
C15 H15C 0.9800
C16 C17 1.388(5)
C16 H16 0.9500
C17 C19 1.380(4)
C17 C18 1.510(4)
C18 H18A 0.9800
C18 H18B 0.9800
C18 H18C 0.9800
C19 C20 1.384(4)
C19 H19 0.9500
C20 C21 1.507(4)
C21 H21A 0.9800
C21 H21B 0.9800
C21 H21C 0.9800
C22 N3 1.347(4)
C22 N4 1.373(3)
C23 O3 1.134(4)
C24 O4 1.129(4)
C25 C30 1.390(4)
C25 C26 1.397(4)
C26 C27 1.391(4)
C26 H26 0.9500
C27 C28 1.374(5)
C27 H27 0.9500
C28 C29 1.377(5)
C28 H28 0.9500
C29 C30 1.394(5)
C29 H29 0.9500
C30 H30 0.9500
C31 C32 1.474(15)
C31 O5 1.608(13)
C31 H31A 0.9900
C31 H31B 0.9900
C32 C33 1.432(15)
C32 H32A 0.9900
C32 H32B 0.9900
C33 C34 1.550(17)
C33 H33A 0.9900
C33 H33B 0.9900
C34 O5 1.637(15)
C34 H34A 0.9900
C34 H34B 0.9900
